data_4517544
loop_
_publ_author_name
'Erken, Christina'
'Hindemith, Carsten'
'Weyherm\"uller, Thomas'
'H\"olscher, Markus'
'Werl\'e, Christophe'
'Leitner, Walter'

_publ_section_title
;
 Hydroamination of Aromatic Alkynes to Imines Catalyzed by
 Pd(II)-Anthraphos Complexes.
;
_journal_issue 15
_journal_name_full 'ACS omega'
_journal_page_first 8912
_journal_page_last 8918
_journal_paper_doi 10.1021/acsomega.0c00562
_journal_volume 5
_journal_year 2020
_chemical_formula_moiety 'C14 H8 Br2'
_chemical_formula_sum 'C14 H8 Br2'
_chemical_formula_weight 336.02
_space_group_crystal_system orthorhombic
_space_group_IT_number 33
_space_group_name_Hall 'P 2c -2n'
_space_group_name_H-M_alt 'P n a 21'
_atom_sites_solution_hydrogens geom
_atom_sites_solution_primary direct
_atom_sites_solution_secondary difmap
_audit_block_code ECH-273
_audit_creation_date 2017-10-18
_audit_creation_method SHELXL-2013
_cell_angle_alpha 90
_cell_angle_beta 90
_cell_angle_gamma 90
_cell_formula_units_Z 4
_cell_length_a 15.6405(14)
_cell_length_b 3.9355(4)
_cell_length_c 18.191(2)
_cell_measurement_reflns_used 7499
_cell_measurement_temperature 100(2)
_cell_measurement_theta_max 33.0528
_cell_measurement_theta_min 2.6045
_cell_volume 1119.7(2)
_computing_cell_refinement 'SAINT software (Bruker AXS, 2004)'
_computing_data_collection 'APEX2 (Bruker AXS, 2005-2013)'
_computing_data_reduction 'SAINT software (Bruker AXS, 2004)'
_computing_structure_refinement 'SHELXL (G. M. Sheldrick, 2013)'
_computing_structure_solution 'SHELXS (G. M. Sheldrick, 2013)'
_diffrn_ambient_temperature 100(2)
_diffrn_detector_area_resol_mean 66.67
_diffrn_measured_fraction_theta_full 0.994
_diffrn_measured_fraction_theta_max 0.996
_diffrn_measurement_device_type 'Bruker-AXS Kappa Mach3 APEX-II'
_diffrn_measurement_method 'CCD \f- and \w-scans'
_diffrn_radiation_monochromator 'Incoatec Helios mirrors'
_diffrn_radiation_source 1\mS
_diffrn_radiation_type MoK\a
_diffrn_radiation_wavelength 0.71073
_diffrn_reflns_av_R_equivalents 0.0512
_diffrn_reflns_av_unetI/netI 0.0423
_diffrn_reflns_Laue_measured_fraction_full 0.994
_diffrn_reflns_Laue_measured_fraction_max 0.996
_diffrn_reflns_limit_h_max 24
_diffrn_reflns_limit_h_min -21
_diffrn_reflns_limit_k_max 6
_diffrn_reflns_limit_k_min -6
_diffrn_reflns_limit_l_max 28
_diffrn_reflns_limit_l_min -27
_diffrn_reflns_number 17687
_diffrn_reflns_point_group_measured_fraction_full 0.997
_diffrn_reflns_point_group_measured_fraction_max 0.997
_diffrn_reflns_theta_full 25.242
_diffrn_reflns_theta_max 33.205
_diffrn_reflns_theta_min 2.605
_exptl_absorpt_coefficient_mu 7.204
_exptl_absorpt_correction_T_max 0.98680
_exptl_absorpt_correction_T_min 0.96175
_exptl_absorpt_correction_type gaussian
_exptl_absorpt_process_details 'SADABS (Bruker AXS, 2012)'
_exptl_crystal_colour colourless
_exptl_crystal_density_diffrn 1.993
_exptl_crystal_description needle
_exptl_crystal_F_000 648
_exptl_crystal_size_max 0.190
_exptl_crystal_size_mid 0.042
_exptl_crystal_size_min 0.041
_refine_diff_density_max 1.777
_refine_diff_density_min -0.531
_refine_diff_density_rms 0.111
_refine_ls_abs_structure_details
;
 Refined as an inversion twin.
;
_refine_ls_abs_structure_Flack 0.445(12)
_refine_ls_extinction_method none
_refine_ls_goodness_of_fit_ref 1.043
_refine_ls_hydrogen_treatment constr
_refine_ls_matrix_type full
_refine_ls_number_parameters 146
_refine_ls_number_reflns 4235
_refine_ls_number_restraints 1
_refine_ls_restrained_S_all 1.043
_refine_ls_R_factor_all 0.0314
_refine_ls_R_factor_gt 0.0274
_refine_ls_shift/su_max 0.001
_refine_ls_shift/su_mean 0.000
_refine_ls_structure_factor_coef Fsqd
_refine_ls_weighting_details
;
 w=1/[\s^2^(Fo^2^)+(0.0314P)^2^]
 where P=(Fo^2^+2Fc^2^)/3
;
_refine_ls_weighting_scheme calc
_refine_ls_wR_factor_gt 0.0618
_refine_ls_wR_factor_ref 0.0632
_reflns_Friedel_coverage 0.951
_reflns_Friedel_fraction_full 0.999
_reflns_Friedel_fraction_max 0.999
_reflns_number_gt 3932
_reflns_number_total 4235
_reflns_threshold_expression 'I > 2\s(I)'
_cod_data_source_file ao0c00562_si_002.cif
_cod_data_source_block neu
_cod_depositor_comments 'Adding full bibliography for 4517542--4517544.cif.'
_cod_database_code 4517544
_shelx_space_group_comment
;
The symmetry employed for this shelxl refinement is uniquely defined
by the following loop, which should always be used as a source of
symmetry information in preference to the above space-group names.
They are only intended as comments.
;
_shelx_estimated_absorpt_t_min 0.341
_shelx_estimated_absorpt_t_max 0.757
_shelxl_version_number 2013-2

loop_
_space_group_symop_operation_xyz
'x, y, z'
'-x, -y, z+1/2'
'x+1/2, -y+1/2, z'
'-x+1/2, y+1/2, z+1/2'

loop_
_atom_site_label
_atom_site_type_symbol
_atom_site_fract_x
_atom_site_fract_y
_atom_site_fract_z
_atom_site_U_iso_or_equiv
_atom_site_adp_type
_atom_site_occupancy
_atom_site_site_symmetry_order
_atom_site_calc_flag
_atom_site_refinement_flags_posn
_atom_site_refinement_flags_adp
_atom_site_refinement_flags_occupancy
_atom_site_disorder_assembly
_atom_site_disorder_group
Br1 Br 0.56129(2) 0.31348(7) 0.97979(2) 0.01587(7) Uani 1 1 d . . . . .
Br16 Br 0.60942(2) 0.88357(8) 0.73006(2) 0.01627(7) Uani 1 1 d . . . . .
C2 C 0.44484(19) 0.4491(7) 0.9720(2) 0.0131(6) Uani 1 1 d . . . . .
C3 C 0.3916(2) 0.3715(8) 1.0292(2) 0.0180(7) Uani 1 1 d . . . . .
H3 H 0.4130 0.2552 1.0711 0.022 Uiso 1 1 calc R U . . .
C4 C 0.3039(2) 0.4662(9) 1.0256(2) 0.0197(7) Uani 1 1 d . . . . .
H4 H 0.2669 0.4147 1.0655 0.024 Uiso 1 1 calc R U . . .
C5 C 0.2726(2) 0.6294(8) 0.9657(2) 0.0168(7) Uani 1 1 d . . . . .
H5 H 0.2138 0.6888 0.9638 0.020 Uiso 1 1 calc R U . . .
C6 C 0.3274(2) 0.7136(8) 0.9048(2) 0.0138(6) Uani 1 1 d . . . . .
C7 C 0.2964(2) 0.8821(8) 0.8432(2) 0.0145(6) Uani 1 1 d . . . . .
H7 H 0.2376 0.9427 0.8414 0.017 Uiso 1 1 calc R U . . .
C8 C 0.3491(2) 0.9650(8) 0.78362(18) 0.0123(5) Uani 1 1 d . . . . .
C9 C 0.3173(2) 1.1342(8) 0.7201(2) 0.0167(7) Uani 1 1 d . . . . .
H9 H 0.2581 1.1874 0.7171 0.020 Uiso 1 1 calc R U . . .
C10 C 0.3698(2) 1.2213(9) 0.6637(2) 0.0164(6) Uani 1 1 d . . . . .
H10 H 0.3471 1.3332 0.6217 0.020 Uiso 1 1 calc R U . . .
C11 C 0.4588(2) 1.1451(8) 0.6673(2) 0.0145(6) Uani 1 1 d . . . . .
H11 H 0.4957 1.2105 0.6283 0.017 Uiso 1 1 calc R U . . .
C12 C 0.49041(18) 0.9799(7) 0.7262(3) 0.0125(5) Uani 1 1 d . . . . .
C13 C 0.4386(2) 0.8780(8) 0.78784(19) 0.0114(6) Uani 1 1 d . . . . .
C14 C 0.4696(2) 0.7070(7) 0.84934(19) 0.0122(5) Uani 1 1 d . . . . .
H14 H 0.5284 0.6465 0.8514 0.015 Uiso 1 1 calc R U . . .
C15 C 0.4163(2) 0.6229(8) 0.90780(19) 0.0132(6) Uani 1 1 d . . . . .

loop_
_atom_site_aniso_label
_atom_site_aniso_U_11
_atom_site_aniso_U_22
_atom_site_aniso_U_33
_atom_site_aniso_U_23
_atom_site_aniso_U_13
_atom_site_aniso_U_12
Br1 0.01402(13) 0.01435(12) 0.01923(14) 0.00106(13) -0.00342(14) 0.00109(10)
Br16 0.00886(12) 0.01900(12) 0.02095(15) 0.00242(14) 0.00096(14) -0.00027(10)
C2 0.0124(13) 0.0116(11) 0.0153(16) -0.0021(11) 0.0007(12) -0.0009(9)
C3 0.0203(18) 0.0156(14) 0.0182(17) 0.0002(11) 0.0016(13) -0.0006(11)
C4 0.0198(17) 0.0181(15) 0.0211(17) -0.0019(12) 0.0097(13) -0.0023(12)
C5 0.0121(15) 0.0155(13) 0.023(2) -0.0039(11) 0.0051(12) -0.0009(10)
C6 0.0102(14) 0.0119(12) 0.0192(16) -0.0045(11) 0.0007(12) -0.0019(10)
C7 0.0065(13) 0.0161(13) 0.0210(16) -0.0037(11) -0.0019(12) 0.0017(10)
C8 0.0080(13) 0.0106(12) 0.0182(15) -0.0039(10) -0.0020(11) 0.0007(9)
C9 0.0118(13) 0.0136(11) 0.025(2) -0.0042(12) -0.0065(13) 0.0017(10)
C10 0.0180(16) 0.0150(13) 0.0163(16) -0.0004(11) -0.0067(12) 0.0035(11)
C11 0.0134(15) 0.0124(13) 0.0179(16) -0.0012(11) -0.0016(12) -0.0021(10)
C12 0.0082(12) 0.0116(10) 0.0176(14) -0.0022(12) -0.0001(14) 0.0000(8)
C13 0.0096(14) 0.0100(12) 0.0146(15) -0.0030(10) -0.0009(11) -0.0013(9)
C14 0.0091(14) 0.0120(13) 0.0154(15) -0.0023(11) -0.0015(11) 0.0002(10)
C15 0.0109(14) 0.0119(12) 0.0167(15) -0.0038(10) -0.0007(12) 0.0001(10)

loop_
_atom_type_symbol
_atom_type_description
_atom_type_scat_dispersion_real
_atom_type_scat_dispersion_imag
_atom_type_scat_source
C C 0.0033 0.0016 'International Tables Vol C Tables 4.2.6.8 and 6.1.1.4'
H H 0.0000 0.0000 'International Tables Vol C Tables 4.2.6.8 and 6.1.1.4'
Br Br -0.2901 2.4595 'International Tables Vol C Tables 4.2.6.8 and 6.1.1.4'

loop_
_exptl_crystal_face_index_h
_exptl_crystal_face_index_k
_exptl_crystal_face_index_l
_exptl_crystal_face_perp_dist
0.00 0.00 -1.00 0.0200
0.00 0.00 1.00 0.0200
0.00 1.00 0.00 0.0950
0.00 -1.00 0.00 0.0950
1.00 0.00 0.00 0.0200
-1.00 0.00 0.00 0.0200

loop_
_geom_angle_atom_site_label_1
_geom_angle_atom_site_label_2
_geom_angle_atom_site_label_3
_geom_angle
_geom_angle_site_symmetry_1
_geom_angle_site_symmetry_3
_geom_angle_publ_flag
C3 C2 C15 122.7(3) . . ?
C3 C2 Br1 117.6(3) . . ?
C15 C2 Br1 119.7(3) . . ?
C2 C3 C4 119.5(3) . . ?
C5 C4 C3 120.6(3) . . ?
C4 C5 C6 120.8(3) . . ?
C7 C6 C15 119.2(3) . . ?
C7 C6 C5 121.5(3) . . ?
C15 C6 C5 119.4(3) . . ?
C6 C7 C8 122.0(3) . . ?
C7 C8 C9 122.1(3) . . ?
C7 C8 C13 118.4(3) . . ?
C9 C8 C13 119.5(3) . . ?
C10 C9 C8 121.3(3) . . ?
C9 C10 C11 120.2(3) . . ?
C12 C11 C10 119.8(3) . . ?
C11 C12 C13 123.2(3) . . ?
C11 C12 Br16 119.0(3) . . ?
C13 C12 Br16 117.8(3) . . ?
C14 C13 C12 124.3(3) . . ?
C14 C13 C8 119.7(3) . . ?
C12 C13 C8 116.0(3) . . ?
C15 C14 C13 121.3(3) . . ?
C14 C15 C2 123.5(3) . . ?
C14 C15 C6 119.5(3) . . ?
C2 C15 C6 117.0(3) . . ?

loop_
_geom_bond_atom_site_label_1
_geom_bond_atom_site_label_2
_geom_bond_distance
_geom_bond_site_symmetry_2
_geom_bond_publ_flag
Br1 C2 1.903(3) . ?
Br16 C12 1.901(3) . ?
C2 C3 1.367(5) . ?
C2 C15 1.426(5) . ?
C3 C4 1.423(5) . ?
C4 C5 1.356(5) . ?
C5 C6 1.438(5) . ?
C6 C7 1.391(5) . ?
C6 C15 1.436(5) . ?
C7 C8 1.400(5) . ?
C8 C9 1.423(5) . ?
C8 C13 1.444(5) . ?
C9 C10 1.359(6) . ?
C10 C11 1.426(5) . ?
C11 C12 1.347(5) . ?
C12 C13 1.440(5) . ?
C13 C14 1.393(5) . ?
C14 C15 1.392(5) . ?
